data_7249468
loop_
_publ_author_name
'Kenguva, Gowtham'
'Rekha Rout, Smruti'
'Shaikh, Tabrez R.'
'Baidya, Debjani'
'Shelke, Nikita'
'Sanphui, Palash'
'Dandela, Rambabu'

_publ_section_title
;
 Structural insights into ketanserin salts with aliphatic acids and their
 physiochemical properties
;
_journal_issue 44
_journal_name_full CrystEngComm
_journal_page_first 6260
_journal_page_last 6268
_journal_paper_doi 10.1039/D4CE00738G
_journal_volume 26
_journal_year 2024
_chemical_formula_moiety 'C22 H23 F N3 O3,C4 H3 O4'
_chemical_formula_sum 'C26 H26 F N3 O7'
_chemical_formula_weight 511.50
_space_group_crystal_system monoclinic
_space_group_IT_number 14
_space_group_name_Hall '-P 2ybc'
_space_group_name_H-M_alt 'P 1 21/c 1'
_atom_sites_solution_hydrogens mixed
_audit_creation_method SHELXL-2018/3
_audit_update_record
;
2024-07-21 deposited with the CCDC.	2024-10-16 downloaded from the CCDC.
;
_cell_angle_alpha 90
_cell_angle_beta 91.69(1)
_cell_angle_gamma 90
_cell_formula_units_Z 4
_cell_length_a 6.662(2)
_cell_length_b 21.965(1)
_cell_length_c 16.468(1)
_cell_measurement_reflns_used 3809
_cell_measurement_temperature 293(2)
_cell_measurement_theta_max 0.979
_cell_measurement_theta_min 0.974
_cell_volume 2408.7(7)
_computing_cell_refinement 'Bruker SHELXL'
_computing_data_collection 'Bruker APEX3'
_computing_data_reduction 'Bruker SAINT'
_computing_molecular_graphics 'Bruker SHELXTL'
_computing_publication_material 'Bruker SHELXTL'
_computing_structure_refinement 'SHELXL-2018/3 (Sheldrick, 2018)'
_computing_structure_solution 'SHELXT 2018/2 (Sheldrick, 2018)'
_diffrn_ambient_temperature 293(2)
_diffrn_measured_fraction_theta_full 0.997
_diffrn_measured_fraction_theta_max 0.996
_diffrn_measurement_device_type 'Bruker D8 quest photon detector'
_diffrn_measurement_method 'Omega and Phi scans'
_diffrn_radiation_type MoK\a
_diffrn_radiation_wavelength 0.71073
_diffrn_reflns_av_R_equivalents 0.0898
_diffrn_reflns_av_unetI/netI 0.0467
_diffrn_reflns_Laue_measured_fraction_full 0.997
_diffrn_reflns_Laue_measured_fraction_max 0.996
_diffrn_reflns_limit_h_max 8
_diffrn_reflns_limit_h_min -8
_diffrn_reflns_limit_k_max 28
_diffrn_reflns_limit_k_min -28
_diffrn_reflns_limit_l_max 21
_diffrn_reflns_limit_l_min -21
_diffrn_reflns_number 49293
_diffrn_reflns_point_group_measured_fraction_full 0.997
_diffrn_reflns_point_group_measured_fraction_max 0.996
_diffrn_reflns_theta_full 25.242
_diffrn_reflns_theta_max 27.489
_diffrn_reflns_theta_min 2.643
_diffrn_source microfocus
_exptl_absorpt_coefficient_mu 0.108
_exptl_absorpt_correction_T_max 0.979
_exptl_absorpt_correction_T_min 0.974
_exptl_absorpt_correction_type multi-scan
_exptl_absorpt_process_details
;
 SADABS 2016/2: Krause, L., Herbst-Irmer, R., Sheldrick G.M. & Stalke D.,
 J. Appl. Cryst. 48 (2015) 3-10
;
_exptl_crystal_colour colorless
_exptl_crystal_density_diffrn 1.411
_exptl_crystal_description block
_exptl_crystal_F_000 1072
_exptl_crystal_size_max 0.24
_exptl_crystal_size_mid 0.22
_exptl_crystal_size_min 0.20
_refine_diff_density_max 0.200
_refine_diff_density_min -0.198
_refine_diff_density_rms 0.040
_refine_ls_extinction_method none
_refine_ls_goodness_of_fit_ref 1.062
_refine_ls_hydrogen_treatment mixed
_refine_ls_matrix_type full
_refine_ls_number_parameters 339
_refine_ls_number_reflns 5516
_refine_ls_number_restraints 0
_refine_ls_restrained_S_all 1.062
_refine_ls_R_factor_all 0.0881
_refine_ls_R_factor_gt 0.0537
_refine_ls_shift/su_max 0.000
_refine_ls_shift/su_mean 0.000
_refine_ls_structure_factor_coef Fsqd
_refine_ls_weighting_details 'w=1/[\s^2^(Fo^2^)+(0.0409P)^2^+1.1124P] where P=(Fo^2^+2Fc^2^)/3'
_refine_ls_weighting_scheme calc
_refine_ls_wR_factor_gt 0.1154
_refine_ls_wR_factor_ref 0.1330
_reflns_Friedel_coverage 0.000
_reflns_number_gt 3809
_reflns_number_total 5537
_reflns_threshold_expression 'I > 2\s(I)'
_cod_data_source_file d4ce00738g2.cif
_cod_data_source_block ketfa_0m
_cod_depositor_comments 'Adding full bibliography for 7249468--7249471.cif.'
_cod_original_cell_volume 2408.7(4)
_cod_original_sg_symbol_H-M 'P 21/c'
_cod_database_code 7249468
_shelx_shelxl_version_number 2018/3
_shelx_space_group_comment
;
The symmetry employed for this shelxl refinement is uniquely defined
by the following loop, which should always be used as a source of
symmetry information in preference to the above space-group names.
They are only intended as comments.
;

loop_
_space_group_symop_operation_xyz
'x, y, z'
'-x, y+1/2, -z+1/2'
'-x, -y, -z'
'x, -y-1/2, z-1/2'

loop_
_atom_site_label
_atom_site_type_symbol
_atom_site_fract_x
_atom_site_fract_y
_atom_site_fract_z
_atom_site_U_iso_or_equiv
_atom_site_adp_type
_atom_site_occupancy
_atom_site_site_symmetry_order
_atom_site_calc_flag
_atom_site_refinement_flags_posn
_atom_site_refinement_flags_adp
_atom_site_refinement_flags_occupancy
_atom_site_disorder_assembly
_atom_site_disorder_group
F F 1.0221(2) 0.67205(6) 0.48194(9) 0.0694(4) Uani 1 1 d . . . . .
O7 O 0.4188(2) 0.25940(7) 0.38666(9) 0.0461(4) Uani 1 1 d . . . . .
O1 O 0.7786(2) 0.11646(7) 0.26264(11) 0.0543(4) Uani 1 1 d . . . . .
O6 O 0.6961(2) 0.21541(8) 0.43406(10) 0.0594(5) Uani 1 1 d . . . . .
O2 O 0.2109(2) 0.22365(7) 0.19990(11) 0.0592(5) Uani 1 1 d . . . . .
O5 O -0.1218(2) 0.15229(9) 0.54448(11) 0.0653(5) Uani 1 1 d . . . . .
H5 H -0.156318 0.174341 0.506383 0.098 Uiso 1 1 calc R U . . .
N3 N 0.6579(2) 0.30437(7) 0.27322(10) 0.0336(4) Uani 1 1 d . . . . .
H3 H 0.574761 0.285494 0.314389 0.040 Uiso 1 1 calc R U . . .
N2 N 0.4983(2) 0.17131(7) 0.23388(10) 0.0364(4) Uani 1 1 d . . . . .
O4 O 0.1565(3) 0.11784(9) 0.60116(11) 0.0724(6) Uani 1 1 d . . . . .
N1 N 0.1886(3) 0.14181(8) 0.28280(12) 0.0469(5) Uani 1 1 d . . . . .
O3 O 0.3413(2) 0.48983(7) 0.37151(11) 0.0642(5) Uani 1 1 d . . . . .
C24 C 0.5096(3) 0.22333(9) 0.43370(12) 0.0363(4) Uani 1 1 d . . . . .
C10 C 0.7370(3) 0.39161(9) 0.36570(13) 0.0410(5) Uani 1 1 d . . . . .
H10A H 0.846595 0.414867 0.390346 0.049 Uiso 1 1 calc R U . . .
H10B H 0.657790 0.375013 0.408944 0.049 Uiso 1 1 calc R U . . .
C9 C 0.8211(3) 0.34013(9) 0.31617(13) 0.0409(5) Uani 1 1 d . . . . .
H9A H 0.910849 0.356655 0.276410 0.049 Uiso 1 1 calc R U . . .
H9B H 0.898580 0.313191 0.351698 0.049 Uiso 1 1 calc R U . . .
C13 C 0.5260(3) 0.34481(9) 0.22132(12) 0.0391(5) Uani 1 1 d . . . . .
H13A H 0.417652 0.321011 0.196757 0.047 Uiso 1 1 calc R U . . .
H13B H 0.603617 0.362095 0.178046 0.047 Uiso 1 1 calc R U . . .
C11 C 0.6052(3) 0.43375(8) 0.31220(12) 0.0370(4) Uani 1 1 d . . . . .
H11 H 0.688482 0.450426 0.269468 0.044 Uiso 1 1 calc R U . . .
C1 C 0.2713(3) 0.09217(9) 0.32276(13) 0.0409(5) Uani 1 1 d . . . . .
C22 C 0.1912(3) 0.18891(9) 0.49406(12) 0.0397(5) Uani 1 1 d . . . . .
H22 H 0.121117 0.215333 0.459392 0.048 Uiso 1 1 calc R U . . .
C12 C 0.4395(3) 0.39556(9) 0.27181(13) 0.0405(5) Uani 1 1 d . . . . .
H12A H 0.356166 0.378209 0.313220 0.049 Uiso 1 1 calc R U . . .
H12B H 0.355404 0.421415 0.237300 0.049 Uiso 1 1 calc R U . . .
C27 C 0.2907(3) 0.18179(9) 0.23686(13) 0.0425(5) Uani 1 1 d . . . . .
C5 C 0.4756(3) 0.08138(9) 0.31793(12) 0.0380(4) Uani 1 1 d . . . . .
C23 C 0.3877(3) 0.18698(9) 0.49119(12) 0.0388(4) Uani 1 1 d . . . . .
H23 H 0.455849 0.161258 0.527382 0.047 Uiso 1 1 calc R U . . .
C15 C 0.6600(3) 0.53456(9) 0.39236(12) 0.0383(4) Uani 1 1 d . . . . .
C6 C 0.5976(3) 0.12280(9) 0.27122(13) 0.0380(4) Uani 1 1 d . . . . .
C16 C 0.8610(3) 0.53803(9) 0.37272(13) 0.0438(5) Uani 1 1 d . . . . .
H16 H 0.914367 0.508917 0.338496 0.053 Uiso 1 1 calc R U . . .
C8 C 0.7552(3) 0.25467(9) 0.22623(14) 0.0434(5) Uani 1 1 d . . . . .
H8A H 0.839527 0.231072 0.263529 0.052 Uiso 1 1 calc R U . . .
H8B H 0.842350 0.273235 0.187077 0.052 Uiso 1 1 calc R U . . .
C7 C 0.6140(3) 0.21140(9) 0.18126(13) 0.0433(5) Uani 1 1 d . . . . .
H7A H 0.520853 0.235108 0.147738 0.052 Uiso 1 1 calc R U . . .
H7B H 0.691858 0.186336 0.145292 0.052 Uiso 1 1 calc R U . . .
C21 C 0.0764(3) 0.15045(10) 0.55062(13) 0.0459(5) Uani 1 1 d . . . . .
C14 C 0.5205(3) 0.48664(9) 0.35967(13) 0.0403(5) Uani 1 1 d . . . . .
C20 C 0.5845(3) 0.57867(10) 0.44432(13) 0.0466(5) Uani 1 1 d . . . . .
H20 H 0.450707 0.576768 0.458670 0.056 Uiso 1 1 calc R U . . .
C17 C 0.9832(3) 0.58416(10) 0.40329(14) 0.0506(5) Uani 1 1 d . . . . .
H17 H 1.117902 0.586196 0.390181 0.061 Uiso 1 1 calc R U . . .
C19 C 0.7049(4) 0.62517(10) 0.47492(14) 0.0511(6) Uani 1 1 d . . . . .
H19 H 0.653811 0.654593 0.509270 0.061 Uiso 1 1 calc R U . . .
C26 C 0.5595(3) 0.03053(10) 0.35691(14) 0.0485(5) Uani 1 1 d . . . . .
H26 H 0.696495 0.023130 0.353840 0.058 Uiso 1 1 calc R U . . .
C18 C 0.9015(3) 0.62650(9) 0.45301(13) 0.0469(5) Uani 1 1 d . . . . .
C4 C 0.4420(4) -0.00854(10) 0.39961(15) 0.0551(6) Uani 1 1 d . . . . .
H4 H 0.498593 -0.042440 0.425215 0.066 Uiso 1 1 calc R U . . .
C2 C 0.1527(3) 0.05262(11) 0.36704(15) 0.0567(6) Uani 1 1 d . . . . .
H2 H 0.015997 0.060096 0.371164 0.068 Uiso 1 1 calc R U . . .
C3 C 0.2372(4) 0.00292(11) 0.40436(16) 0.0594(6) Uani 1 1 d . . . . .
H3A H 0.156987 -0.023550 0.433260 0.071 Uiso 1 1 calc R U . . .
H1 H 0.050(4) 0.1456(12) 0.2794(16) 0.074(8) Uiso 1 1 d . . . . .

loop_
_atom_site_aniso_label
_atom_site_aniso_U_11
_atom_site_aniso_U_22
_atom_site_aniso_U_33
_atom_site_aniso_U_23
_atom_site_aniso_U_13
_atom_site_aniso_U_12
F 0.0740(10) 0.0521(8) 0.0811(10) -0.0153(7) -0.0132(8) -0.0105(7)
O7 0.0410(8) 0.0468(8) 0.0509(9) 0.0147(7) 0.0082(7) 0.0043(6)
O1 0.0301(7) 0.0476(9) 0.0856(12) 0.0033(8) 0.0076(7) 0.0037(6)
O6 0.0326(8) 0.0747(11) 0.0710(11) 0.0261(9) 0.0029(7) -0.0008(7)
O2 0.0418(8) 0.0499(9) 0.0855(13) 0.0122(9) -0.0053(8) 0.0066(7)
O5 0.0368(8) 0.0880(13) 0.0713(12) 0.0361(10) 0.0037(8) -0.0053(8)
N3 0.0306(8) 0.0270(8) 0.0435(9) 0.0029(7) 0.0049(7) 0.0007(6)
N2 0.0293(8) 0.0321(8) 0.0480(10) -0.0054(7) 0.0037(7) -0.0008(6)
O4 0.0517(10) 0.0921(13) 0.0727(12) 0.0465(11) -0.0106(9) -0.0134(9)
N1 0.0265(9) 0.0448(10) 0.0693(13) 0.0023(9) -0.0012(8) -0.0015(7)
O3 0.0426(9) 0.0557(10) 0.0948(14) -0.0212(9) 0.0085(9) 0.0059(7)
C24 0.0357(10) 0.0357(10) 0.0374(11) -0.0010(8) 0.0009(8) -0.0028(8)
C10 0.0413(11) 0.0355(10) 0.0459(12) -0.0004(9) -0.0062(9) 0.0041(8)
C9 0.0328(10) 0.0343(10) 0.0554(13) 0.0008(9) -0.0041(9) 0.0014(8)
C13 0.0434(11) 0.0322(10) 0.0413(11) 0.0024(8) -0.0036(9) 0.0027(8)
C11 0.0402(10) 0.0309(9) 0.0400(11) 0.0007(8) 0.0007(8) 0.0041(8)
C1 0.0361(10) 0.0397(11) 0.0468(12) -0.0048(9) -0.0019(9) -0.0074(8)
C22 0.0384(11) 0.0400(11) 0.0407(11) 0.0069(9) -0.0001(9) 0.0003(8)
C12 0.0385(11) 0.0348(10) 0.0477(12) 0.0009(9) -0.0049(9) 0.0067(8)
C27 0.0345(10) 0.0355(10) 0.0572(13) -0.0071(10) -0.0034(9) -0.0004(8)
C5 0.0345(10) 0.0355(10) 0.0437(11) -0.0054(9) -0.0037(8) -0.0038(8)
C23 0.0381(10) 0.0405(11) 0.0376(11) 0.0076(9) -0.0015(8) -0.0019(8)
C15 0.0454(11) 0.0318(10) 0.0377(11) 0.0016(8) 0.0029(9) 0.0071(8)
C6 0.0324(10) 0.0325(10) 0.0490(12) -0.0076(9) 0.0011(8) -0.0016(8)
C16 0.0486(12) 0.0361(10) 0.0472(12) -0.0040(9) 0.0079(10) 0.0036(9)
C8 0.0359(10) 0.0316(10) 0.0635(14) -0.0049(9) 0.0164(9) 0.0005(8)
C7 0.0476(12) 0.0348(10) 0.0481(12) -0.0045(9) 0.0118(10) 0.0017(9)
C21 0.0356(11) 0.0556(13) 0.0463(12) 0.0125(10) 0.0003(9) -0.0059(9)
C14 0.0414(11) 0.0353(10) 0.0442(12) -0.0005(9) 0.0017(9) 0.0058(8)
C20 0.0487(12) 0.0435(12) 0.0480(13) -0.0044(10) 0.0064(10) 0.0081(10)
C17 0.0468(12) 0.0460(12) 0.0591(14) -0.0025(11) 0.0044(10) -0.0010(10)
C19 0.0655(15) 0.0414(12) 0.0464(13) -0.0113(10) 0.0028(11) 0.0079(11)
C26 0.0433(12) 0.0426(12) 0.0591(14) -0.0024(10) -0.0075(10) -0.0015(9)
C18 0.0587(14) 0.0365(11) 0.0452(12) -0.0028(9) -0.0071(10) -0.0030(10)
C4 0.0661(15) 0.0423(12) 0.0561(14) 0.0058(11) -0.0090(12) -0.0061(11)
C2 0.0406(12) 0.0597(15) 0.0699(16) 0.0051(13) 0.0043(11) -0.0117(11)
C3 0.0620(15) 0.0558(14) 0.0604(15) 0.0096(12) 0.0017(12) -0.0171(12)

loop_
_atom_type_symbol
_atom_type_description
_atom_type_scat_dispersion_real
_atom_type_scat_dispersion_imag
_atom_type_scat_source
C C 0.0033 0.0016 'International Tables Vol C Tables 4.2.6.8 and 6.1.1.4'
H H 0.0000 0.0000 'International Tables Vol C Tables 4.2.6.8 and 6.1.1.4'
F F 0.0171 0.0103 'International Tables Vol C Tables 4.2.6.8 and 6.1.1.4'
N N 0.0061 0.0033 'International Tables Vol C Tables 4.2.6.8 and 6.1.1.4'
O O 0.0106 0.0060 'International Tables Vol C Tables 4.2.6.8 and 6.1.1.4'

loop_
_geom_angle_atom_site_label_1
_geom_angle_atom_site_label_2
_geom_angle_atom_site_label_3
_geom_angle
_geom_angle_site_symmetry_1
_geom_angle_site_symmetry_3
_geom_angle_publ_flag
C21 O5 H5 109.5 . . ?
C8 N3 C13 113.14(16) . . ?
C8 N3 C9 107.83(14) . . ?
C13 N3 C9 111.26(14) . . ?
C8 N3 H3 108.2 . . ?
C13 N3 H3 108.2 . . ?
C9 N3 H3 108.2 . . ?
C6 N2 C27 124.55(17) . . ?
C6 N2 C7 118.02(16) . . ?
C27 N2 C7 117.18(17) . . ?
C27 N1 C1 125.30(18) . . ?
C27 N1 H1 115.1(17) . . ?
C1 N1 H1 118.9(17) . . ?
O7 C24 O6 123.45(18) . . ?
O7 C24 C23 117.91(17) . . ?
O6 C24 C23 118.63(17) . . ?
C9 C10 C11 110.86(17) . . ?
C9 C10 H10A 109.5 . . ?
C11 C10 H10A 109.5 . . ?
C9 C10 H10B 109.5 . . ?
C11 C10 H10B 109.5 . . ?
H10A C10 H10B 108.1 . . ?
N3 C9 C10 111.76(15) . . ?
N3 C9 H9A 109.3 . . ?
C10 C9 H9A 109.3 . . ?
N3 C9 H9B 109.3 . . ?
C10 C9 H9B 109.3 . . ?
H9A C9 H9B 107.9 . . ?
N3 C13 C12 110.44(16) . . ?
N3 C13 H13A 109.6 . . ?
C12 C13 H13A 109.6 . . ?
N3 C13 H13B 109.6 . . ?
C12 C13 H13B 109.6 . . ?
H13A C13 H13B 108.1 . . ?
C14 C11 C12 111.76(16) . . ?
C14 C11 C10 112.38(16) . . ?
C12 C11 C10 108.25(15) . . ?
C14 C11 H11 108.1 . . ?
C12 C11 H11 108.1 . . ?
C10 C11 H11 108.1 . . ?
N1 C1 C5 119.13(18) . . ?
N1 C1 C2 121.13(19) . . ?
C5 C1 C2 119.7(2) . . ?
C23 C22 C21 122.45(18) . . ?
C23 C22 H22 118.8 . . ?
C21 C22 H22 118.8 . . ?
C13 C12 C11 111.25(16) . . ?
C13 C12 H12A 109.4 . . ?
C11 C12 H12A 109.4 . . ?
C13 C12 H12B 109.4 . . ?
C11 C12 H12B 109.4 . . ?
H12A C12 H12B 108.0 . . ?
O2 C27 N1 123.35(19) . . ?
O2 C27 N2 121.5(2) . . ?
N1 C27 N2 115.13(18) . . ?
C1 C5 C26 119.39(19) . . ?
C1 C5 C6 119.23(18) . . ?
C26 C5 C6 121.37(18) . . ?
C22 C23 C24 124.50(18) . . ?
C22 C23 H23 117.8 . . ?
C24 C23 H23 117.8 . . ?
C16 C15 C20 118.15(19) . . ?
C16 C15 C14 123.26(18) . . ?
C20 C15 C14 118.58(19) . . ?
O1 C6 N2 119.57(18) . . ?
O1 C6 C5 123.82(18) . . ?
N2 C6 C5 116.61(16) . . ?
C17 C16 C15 121.1(2) . . ?
C17 C16 H16 119.5 . . ?
C15 C16 H16 119.5 . . ?
N3 C8 C7 115.97(16) . . ?
N3 C8 H8A 108.3 . . ?
C7 C8 H8A 108.3 . . ?
N3 C8 H8B 108.3 . . ?
C7 C8 H8B 108.3 . . ?
H8A C8 H8B 107.4 . . ?
N2 C7 C8 114.62(18) . . ?
N2 C7 H7A 108.6 . . ?
C8 C7 H7A 108.6 . . ?
N2 C7 H7B 108.6 . . ?
C8 C7 H7B 108.6 . . ?
H7A C7 H7B 107.6 . . ?
O4 C21 O5 119.34(19) . . ?
O4 C21 C22 122.90(19) . . ?
O5 C21 C22 117.76(18) . . ?
O3 C14 C15 120.29(18) . . ?
O3 C14 C11 120.50(19) . . ?
C15 C14 C11 119.21(17) . . ?
C19 C20 C15 121.3(2) . . ?
C19 C20 H20 119.3 . . ?
C15 C20 H20 119.3 . . ?
C18 C17 C16 118.5(2) . . ?
C18 C17 H17 120.8 . . ?
C16 C17 H17 120.8 . . ?
C18 C19 C20 117.9(2) . . ?
C18 C19 H19 121.0 . . ?
C20 C19 H19 121.0 . . ?
C4 C26 C5 120.7(2) . . ?
C4 C26 H26 119.7 . . ?
C5 C26 H26 119.7 . . ?
F C18 C17 118.0(2) . . ?
F C18 C19 118.9(2) . . ?
C17 C18 C19 123.1(2) . . ?
C26 C4 C3 119.4(2) . . ?
C26 C4 H4 120.3 . . ?
C3 C4 H4 120.3 . . ?
C3 C2 C1 120.1(2) . . ?
C3 C2 H2 120.0 . . ?
C1 C2 H2 120.0 . . ?
C2 C3 C4 120.7(2) . . ?
C2 C3 H3A 119.6 . . ?
C4 C3 H3A 119.6 . . ?

loop_
_geom_bond_atom_site_label_1
_geom_bond_atom_site_label_2
_geom_bond_distance
_geom_bond_site_symmetry_2
_geom_bond_publ_flag
F C18 1.360(2) . ?
O7 C24 1.251(2) . ?
O1 C6 1.226(2) . ?
O6 C24 1.255(2) . ?
O2 C27 1.216(2) . ?
O5 C21 1.322(2) . ?
O5 H5 0.8200 . ?
N3 C8 1.497(2) . ?
N3 C13 1.499(2) . ?
N3 C9 1.502(2) . ?
N3 H3 0.9800 . ?
N2 C6 1.388(2) . ?
N2 C27 1.404(2) . ?
N2 C7 1.470(3) . ?
O4 C21 1.210(2) . ?
N1 C27 1.355(3) . ?
N1 C1 1.380(3) . ?
N1 H1 0.92(3) . ?
O3 C14 1.217(2) . ?
C24 C23 1.496(3) . ?
C10 C9 1.512(3) . ?
C10 C11 1.536(3) . ?
C10 H10A 0.9700 . ?
C10 H10B 0.9700 . ?
C9 H9A 0.9700 . ?
C9 H9B 0.9700 . ?
C13 C12 1.515(3) . ?
C13 H13A 0.9700 . ?
C13 H13B 0.9700 . ?
C11 C14 1.518(3) . ?
C11 C12 1.523(3) . ?
C11 H11 0.9800 . ?
C1 C5 1.386(3) . ?
C1 C2 1.395(3) . ?
C22 C23 1.312(3) . ?
C22 C21 1.486(3) . ?
C22 H22 0.9300 . ?
C12 H12A 0.9700 . ?
C12 H12B 0.9700 . ?
C5 C26 1.397(3) . ?
C5 C6 1.455(3) . ?
C23 H23 0.9300 . ?
C15 C16 1.389(3) . ?
C15 C20 1.396(3) . ?
C15 C14 1.494(3) . ?
C16 C17 1.385(3) . ?
C16 H16 0.9300 . ?
C8 C7 1.515(3) . ?
C8 H8A 0.9700 . ?
C8 H8B 0.9700 . ?
C7 H7A 0.9700 . ?
C7 H7B 0.9700 . ?
C20 C19 1.384(3) . ?
C20 H20 0.9300 . ?
C17 C18 1.363(3) . ?
C17 H17 0.9300 . ?
C19 C18 1.369(3) . ?
C19 H19 0.9300 . ?
C26 C4 1.370(3) . ?
C26 H26 0.9300 . ?
C4 C3 1.392(3) . ?
C4 H4 0.9300 . ?
C2 C3 1.366(3) . ?
C2 H2 0.9300 . ?
C3 H3A 0.9300 . ?

loop_
_geom_torsion_atom_site_label_1
_geom_torsion_atom_site_label_2
_geom_torsion_atom_site_label_3
_geom_torsion_atom_site_label_4
_geom_torsion
_geom_torsion_site_symmetry_1
_geom_torsion_site_symmetry_2
_geom_torsion_site_symmetry_3
_geom_torsion_site_symmetry_4
_geom_torsion_publ_flag
C8 N3 C9 C10 -179.89(17) . . . . ?
C13 N3 C9 C10 55.5(2) . . . . ?
C11 C10 C9 N3 -56.3(2) . . . . ?
C8 N3 C13 C12 -177.59(16) . . . . ?
C9 N3 C13 C12 -56.0(2) . . . . ?
C9 C10 C11 C14 -179.12(17) . . . . ?
C9 C10 C11 C12 57.0(2) . . . . ?
C27 N1 C1 C5 1.1(3) . . . . ?
C27 N1 C1 C2 -178.4(2) . . . . ?
N3 C13 C12 C11 58.7(2) . . . . ?
C14 C11 C12 C13 177.22(16) . . . . ?
C10 C11 C12 C13 -58.5(2) . . . . ?
C1 N1 C27 O2 176.9(2) . . . . ?
C1 N1 C27 N2 -2.4(3) . . . . ?
C6 N2 C27 O2 -176.71(19) . . . . ?
C7 N2 C27 O2 -2.7(3) . . . . ?
C6 N2 C27 N1 2.7(3) . . . . ?
C7 N2 C27 N1 176.72(17) . . . . ?
N1 C1 C5 C26 -178.74(19) . . . . ?
C2 C1 C5 C26 0.7(3) . . . . ?
N1 C1 C5 C6 0.3(3) . . . . ?
C2 C1 C5 C6 179.7(2) . . . . ?
C21 C22 C23 C24 178.06(19) . . . . ?
O7 C24 C23 C22 2.2(3) . . . . ?
O6 C24 C23 C22 -176.6(2) . . . . ?
C27 N2 C6 O1 177.45(19) . . . . ?
C7 N2 C6 O1 3.5(3) . . . . ?
C27 N2 C6 C5 -1.5(3) . . . . ?
C7 N2 C6 C5 -175.52(17) . . . . ?
C1 C5 C6 O1 -178.97(19) . . . . ?
C26 C5 C6 O1 0.0(3) . . . . ?
C1 C5 C6 N2 0.0(3) . . . . ?
C26 C5 C6 N2 178.96(18) . . . . ?
C20 C15 C16 C17 -0.4(3) . . . . ?
C14 C15 C16 C17 178.59(19) . . . . ?
C13 N3 C8 C7 -59.1(2) . . . . ?
C9 N3 C8 C7 177.37(17) . . . . ?
C6 N2 C7 C8 -74.7(2) . . . . ?
C27 N2 C7 C8 110.8(2) . . . . ?
N3 C8 C7 N2 -69.0(2) . . . . ?
C23 C22 C21 O4 4.9(4) . . . . ?
C23 C22 C21 O5 -174.9(2) . . . . ?
C16 C15 C14 O3 -171.6(2) . . . . ?
C20 C15 C14 O3 7.4(3) . . . . ?
C16 C15 C14 C11 8.9(3) . . . . ?
C20 C15 C14 C11 -172.08(18) . . . . ?
C12 C11 C14 O3 10.1(3) . . . . ?
C10 C11 C14 O3 -111.8(2) . . . . ?
C12 C11 C14 C15 -170.42(17) . . . . ?
C10 C11 C14 C15 67.6(2) . . . . ?
C16 C15 C20 C19 0.8(3) . . . . ?
C14 C15 C20 C19 -178.29(19) . . . . ?
C15 C16 C17 C18 -0.3(3) . . . . ?
C15 C20 C19 C18 -0.4(3) . . . . ?
C1 C5 C26 C4 0.0(3) . . . . ?
C6 C5 C26 C4 -179.0(2) . . . . ?
C16 C17 C18 F -179.21(19) . . . . ?
C16 C17 C18 C19 0.8(3) . . . . ?
C20 C19 C18 F 179.54(19) . . . . ?
C20 C19 C18 C17 -0.4(3) . . . . ?
C5 C26 C4 C3 -0.3(3) . . . . ?
N1 C1 C2 C3 178.3(2) . . . . ?
C5 C1 C2 C3 -1.1(3) . . . . ?
C1 C2 C3 C4 0.8(4) . . . . ?
C26 C4 C3 C2 -0.1(4) . . . . ?
